data_4080187
loop_
_publ_author_name
'Hayes, Cassandra E.'
'Sarazin, Yann'
'Katz, Michael J.'
'Carpentier, Jean-Fran\,cois'
'Leznoff, Daniel B.'

_publ_section_title
;
 Diamido-Ether Actinide Complexes as Initiators for Lactide Ring-Opening
 Polymerization
;
_journal_issue 5
_journal_name_full Organometallics
_journal_page_first 1183
_journal_paper_doi 10.1021/om300993r
_journal_volume 32
_journal_year 2013
_chemical_formula_moiety 'C50 H119 Li2 N4 O10 Si4 Th2'
_chemical_formula_sum 'C50 H119 Li2 N4 O10 Si4 Th2'
_chemical_formula_weight 1526.81
_space_group_IT_number 62
_symmetry_cell_setting orthorhombic
_symmetry_space_group_name_Hall '-P 2c 2n'
_symmetry_space_group_name_H-M 'P n a m'
_atom_sites_solution_hydrogens difmap
_atom_sites_solution_primary direct
_atom_sites_solution_secondary difmap
_cell_angle_alpha 90
_cell_angle_beta 90
_cell_angle_gamma 90
_cell_formula_units_Z 2
_cell_length_a 26.4650(19)
_cell_length_b 11.1898(8)
_cell_length_c 12.9222(9)
_cell_measurement_reflns_used 9967
_cell_measurement_temperature 150
_cell_measurement_theta_max 25.27
_cell_measurement_theta_min 2.20
_cell_volume 3826.8(5)
_computing_cell_refinement 'Bruker SAINT'
_computing_data_collection 'Bruker APEX2'
_computing_data_reduction 'Bruker SAINT'
_computing_molecular_graphics
;
ORTEP 3 
;
_computing_publication_material
;
CRYSTALS (Betteridge et al., 2003) 
;
_computing_structure_refinement
;
CRYSTALS (Betteridge et al., 2003) 
;
_computing_structure_solution
; 
 SIR92 (Altomare et al, 1994) 
;
_diffrn_ambient_temperature 150
_diffrn_measured_fraction_theta_full 0.996
_diffrn_measured_fraction_theta_max 0.955
_diffrn_measurement_device 'Bruker SMART'
_diffrn_measurement_device_type CCD
_diffrn_measurement_method \w/2\q
_diffrn_radiation_monochromator graphite
_diffrn_radiation_type 'Mo K\a'
_diffrn_radiation_wavelength 0.71073
_diffrn_reflns_av_R_equivalents 0.000
_diffrn_reflns_limit_h_max 34
_diffrn_reflns_limit_h_min -35
_diffrn_reflns_limit_k_max 14
_diffrn_reflns_limit_k_min -14
_diffrn_reflns_limit_l_max 17
_diffrn_reflns_limit_l_min -17
_diffrn_reflns_number 44233
_diffrn_reflns_theta_full 25.976
_diffrn_reflns_theta_max 28.545
_diffrn_reflns_theta_min 1.976
_exptl_absorpt_coefficient_mu 3.988
_exptl_absorpt_correction_T_max 0.7457
_exptl_absorpt_correction_T_min 0.5121
_exptl_absorpt_correction_type multi-scan
_exptl_crystal_colour clear
_exptl_crystal_density_diffrn 1.328
_exptl_crystal_description 'clear, colourless rectangular prism'
_exptl_crystal_F_000 1546
_exptl_crystal_size_max 0.13
_exptl_crystal_size_mid 0.10
_exptl_crystal_size_min 0.10
_refine_diff_density_max 3.71
_refine_diff_density_min -2.22
_refine_ls_extinction_method None
_refine_ls_goodness_of_fit_ref 3.5262
_refine_ls_hydrogen_treatment mixed
_refine_ls_matrix_type full
_refine_ls_number_parameters 172
_refine_ls_number_reflns 3032
_refine_ls_number_restraints 19
_refine_ls_R_factor_all 0.1247
_refine_ls_R_factor_gt 0.0824
_refine_ls_shift/su_max 0.0001276
_refine_ls_structure_factor_coef F
_refine_ls_weighting_details
;
 Method= Modified Sheldrick 
 w=1/[\s^2^(F) + ( 0.01P)^2^ + 0.00P] 
 ,where P=(max(Fo,0) + 2Fc)/3 

;
_refine_ls_weighting_scheme calc
_refine_ls_wR_factor_all 0.0790
_refine_ls_wR_factor_gt 0.0750
_refine_ls_wR_factor_ref 0.0742
_reflns_limit_h_max 35
_reflns_limit_h_min 0
_reflns_limit_k_max 14
_reflns_limit_k_min 0
_reflns_limit_l_max 17
_reflns_limit_l_min 0
_reflns_number_gt 3233
_reflns_number_total 4848
_reflns_threshold_expression I>2.0\s(I)
_oxford_diffrn_Wilson_B_factor 3.18
_oxford_diffrn_Wilson_scale 865.52
_oxford_refine_ls_r_factor_ref 0.0760
_oxford_refine_ls_scale 0.06056(16)
_oxford_reflns_number_all 4848
_oxford_reflns_threshold_expression_ref I>2.5\s(I)
_cod_data_source_file om300993r_si_002.cif
_cod_data_source_block '[tBuNON]Th(OiPr)3Li(Et2O)'
_cod_depositor_comments
;
The following automatic conversions were performed:

'_symmetry_cell_setting' value 'Orthorhombic' changed to
'orthorhombic' according to
/home/saulius/struct/CIF-dictionaries/cif_core.dic dictionary named
'cif_core.dic' version 2.4.2 from 2011-04-26.

Automatic conversion script
Id: cif_fix_values 1891 2012-01-12 08:04:46Z andrius 
;
_cod_database_code 4080187

loop_
_symmetry_equiv_pos_as_xyz
x,y,z
-x,-y,-z
x,y,-z+1/2
-x,-y,z+1/2
x+1/2,-y+1/2,z
-x+1/2,y+1/2,-z
-x+1/2,y+1/2,z+1/2
x+1/2,-y+1/2,-z+1/2

loop_
_atom_site_label
_atom_site_type_symbol
_atom_site_fract_x
_atom_site_fract_y
_atom_site_fract_z
_atom_site_U_iso_or_equiv
_atom_site_occupancy
_atom_site_adp_type
_atom_site_refinement_flags_posn
_atom_site_refinement_flags_adp
Th1 Th 0.38558(2) 0.27180(5) 0.2500 0.0479 1.0000 Uani S T
Si1 Si 0.30945(14) 0.0957(4) 0.1240(5) 0.1000 1.0000 Uani . .
N10 N 0.3519(4) 0.2044(10) 0.0893(10) 0.0813 1.0000 Uani . .
O1 O 0.3198(4) 0.0931(11) 0.2500 0.0822 1.0000 Uani S .
O2 O 0.4573(4) 0.3876(10) 0.2500 0.0672 1.0000 Uani S .
O3 O 0.3416(4) 0.4336(9) 0.2500 0.0808 1.0000 Uani DS .
O4 O 0.4554(4) 0.1517(10) 0.2500 0.0586 1.0000 Uani S .
C1 C 0.3651(8) 0.2491(17) -0.0121(14) 0.1098 1.0000 Uani . .
C2 C 0.3858(10) 0.160(3) -0.0794(17) 0.2700 1.0000 Uani . .
C3 C 0.3172(8) 0.2982(18) -0.0663(18) 0.1777 1.0000 Uani . .
C40 C 0.4616(9) 0.026(2) 0.250000(7) 0.0977 1.0000 Uani S T
C5 C 0.2413(5) 0.1271(15) 0.1068(15) 0.1514 1.0000 Uani . .
C6 C 0.3202(5) -0.0605(13) 0.0783(16) 0.1557 1.0000 Uani . .
C20 C 0.4660(8) 0.5192(16) 0.250000(10) 0.0860 1.0000 Uani S T
C21 C 0.4609(14) 0.574(3) 0.354(2) 0.1249 0.5000 Uani . .
C22 C 0.5202(10) 0.530(3) 0.205833(10) 0.1211 0.5000 Uani . .
C30 C 0.3102(6) 0.527(2) 0.250000(10) 0.1353 1.0000 Uani DS T
C31 C 0.2574(5) 0.498(2) 0.250000(7) 0.2117 1.0000 Uani DS T
C32 C 0.3232(10) 0.6255(19) 0.315(3) 0.2314 0.5000 Uani D .
C104 C 0.3972(10) 0.355(3) -0.0012(17) 0.2897 1.0000 Uani . .
C41 C 0.4801(7) -0.0181(16) 0.1553(15) 0.1703 1.0000 Uani . .
Li1 Li 0.5053(11) 0.270(3) 0.2500 0.0797 1.0000 Uani S T
O100 O 0.5720(4) 0.2594(4) 0.1631(4) 0.157(6) 0.5000 Uiso D .
C100 C 0.6095(3) 0.238(3) 0.250000(6) 0.184(15) 1.0000 Uiso DS .
C101 C 0.5720(4) 0.2594(4) 0.3395(4) 0.157(6) 0.5000 Uiso . .
C102 C 0.5918(10) 0.265(4) 0.0576(12) 0.20(2) 0.5000 Uiso D .
C103 C 0.5399(15) 0.267(3) 0.0049(15) 0.161(17) 0.5000 Uiso D .
H23 H 0.3902 0.1917 -0.1482 0.47(3) 1.0000 Uiso R .
H22 H 0.4181 0.1339 -0.0536 0.47(3) 1.0000 Uiso R .
H21 H 0.3625 0.0942 -0.0809 0.47(3) 1.0000 Uiso R .
H33 H 0.3252 0.3260 -0.1347 0.37(3) 1.0000 Uiso R .
H32 H 0.3038 0.3634 -0.0252 0.37(3) 1.0000 Uiso R .
H31 H 0.2930 0.2338 -0.0696 0.37(3) 1.0000 Uiso R .
H51 H 0.2219 0.0665 0.1409 0.32(3) 1.0000 Uiso R .
H52 H 0.2345 0.2047 0.1362 0.32(3) 1.0000 Uiso R .
H53 H 0.2338 0.1271 0.0333 0.32(3) 1.0000 Uiso R .
H61 H 0.2894 -0.0898 0.0471 0.33(3) 1.0000 Uiso R .
H62 H 0.3293 -0.1097 0.1366 0.33(3) 1.0000 Uiso R .
H63 H 0.3472 -0.0587 0.0285 0.33(3) 1.0000 Uiso R .
H414 H 0.4608 -0.0660 0.1055 0.34(3) 1.0000 Uiso R .
H412 H 0.5107 -0.0666 0.1617 0.34(3) 1.0000 Uiso R .
H416 H 0.4939 0.0434 0.1098 0.34(3) 1.0000 Uiso R .
H1032 H 0.5445 0.3073 -0.0598 0.27(3) 0.5000 Uiso R .
H1031 H 0.5186 0.3127 0.0503 0.27(3) 0.5000 Uiso R .
H1033 H 0.5256 0.1890 -0.0062 0.27(3) 0.5000 Uiso R .
H1041 H 0.4067 0.3861 -0.0667 0.39(3) 1.0000 Uiso R .
H1042 H 0.4266 0.3349 0.0371 0.39(3) 1.0000 Uiso R .
H1043 H 0.3783 0.4132 0.0356 0.39(3) 1.0000 Uiso R .
H1021 H 0.6147 0.3278 0.0426 0.24(3) 0.5000 Uiso R .
H1022 H 0.6071 0.1903 0.0412 0.24(3) 0.5000 Uiso R .
H1001 H 0.6362 0.2951 0.2500 0.34(3) 0.5000 Uiso RS .
H1002 H 0.6233 0.1599 0.2500 0.34(3) 0.5000 Uiso RS .
H1011 H 0.5891(4) 0.2503(4) 0.4037(4) 0.30(3) 0.5000 Uiso . .
H1012 H 0.5583(4) 0.3377(4) 0.3350(4) 0.30(3) 0.5000 Uiso . .
H1013 H 0.5455(4) 0.2024(4) 0.3350(4) 0.30(3) 0.5000 Uiso . .
H211 H 0.4669 0.6571 0.3489 0.26(3) 0.5000 Uiso R .
H212 H 0.4834 0.5393 0.4026 0.26(3) 0.5000 Uiso R .
H213 H 0.4270 0.5602 0.3751 0.26(3) 0.5000 Uiso R .
H221 H 0.5289 0.6124 0.2027 0.25(3) 0.5000 Uiso R .
H222 H 0.5444 0.4886 0.2500 0.25(3) 0.5000 Uiso RS .
H223 H 0.5197 0.4977 0.1379 0.25(3) 0.5000 Uiso R .
H311 H 0.2370 0.5680 0.2500 0.29(3) 1.0000 Uiso RS .
H312 H 0.2502 0.4520 0.3100 0.29(3) 1.0000 Uiso R .
H313 H 0.2502 0.4520 0.1900 0.29(3) 1.0000 Uiso R .
H321 H 0.2984 0.6865 0.3109 0.34(3) 0.5000 Uiso R .
H322 H 0.3546 0.6553 0.2909 0.34(3) 0.5000 Uiso R .
H323 H 0.3267 0.6009 0.3854 0.34(3) 0.5000 Uiso R .
H201 H 0.4422 0.5535 0.2036 0.22(3) 0.5000 Uiso R .
H401 H 0.4278 -0.0023 0.2500 0.23(3) 1.0000 Uiso RS .
H301 H 0.3143 0.5571 0.1819 0.26(3) 0.5000 Uiso R .

loop_
_atom_site_aniso_label
_atom_site_aniso_U_11
_atom_site_aniso_U_22
_atom_site_aniso_U_33
_atom_site_aniso_U_23
_atom_site_aniso_U_13
_atom_site_aniso_U_12
Th1 0.0375(3) 0.0535(4) 0.0527(4) 0.0000 0.0000 -0.0060(3)
Si1 0.047(2) 0.087(3) 0.165(5) -0.046(3) -0.031(3) 0.006(2)
N10 0.060(7) 0.098(9) 0.085(10) -0.022(7) -0.016(7) 0.015(6)
O1 0.0444 0.0930 0.1094 0.0000 0.0000 -0.0133
O2 0.0410 0.0879 0.0727 0.0000 0.0000 -0.0315
O3 0.0700 0.0593 0.1132 0.0000 0.0000 0.0102
O4 0.0517 0.0595 0.0644 0.0000 0.0000 -0.0056
C1 0.153(18) 0.119(15) 0.057(11) -0.003(12) -0.012(11) 0.021(12)
C2 0.45(5) 0.29(3) 0.074(16) -0.010(19) 0.02(2) 0.25(3)
C3 0.15(2) 0.20(2) 0.18(2) 0.036(18) -0.060(18) 0.070(17)
C40 0.111(18) 0.097(19) 0.085(19) 0.0000 0.0000 0.043(14)
C5 0.043(9) 0.177(18) 0.23(2) -0.090(17) -0.060(12) 0.032(10)
C6 0.083(11) 0.105(13) 0.28(3) -0.113(16) -0.049(14) 0.025(9)
C20 0.103(17) 0.048(12) 0.11(2) 0.0000 0.0000 -0.017(11)
C21 0.19(4) 0.10(2) 0.09(3) -0.06(2) -0.01(3) -0.02(2)
C22 0.10(2) 0.12(2) 0.15(5) 0.01(2) 0.04(2) -0.051(19)
C30 0.057(15) 0.15(3) 0.20(3) 0.0000 0.0000 0.057(18)
C31 0.30(5) 0.16(3) 0.18(4) 0.0000 0.0000 0.14(3)
C32 0.09(2) 0.11(3) 0.50(13) -0.08(4) 0.11(4) 0.01(2)
C104 0.34(4) 0.47(5) 0.062(16) 0.05(2) -0.02(2) -0.24(4)
C41 0.23(2) 0.102(15) 0.18(2) -0.002(15) 0.085(19) 0.055(15)
Li1 0.043(17) 0.13(3) 0.07(2) 0.0000 0.0000 -0.033(18)

loop_
_atom_type_symbol
_atom_type_scat_dispersion_real
_atom_type_scat_dispersion_imag
_atom_type_scat_Cromer_Mann_a1
_atom_type_scat_Cromer_Mann_b1
_atom_type_scat_Cromer_Mann_a2
_atom_type_scat_Cromer_Mann_b2
_atom_type_scat_Cromer_Mann_a3
_atom_type_scat_Cromer_Mann_b3
_atom_type_scat_Cromer_Mann_a4
_atom_type_scat_Cromer_Mann_b4
_atom_type_scat_Cromer_Mann_c
_atom_type_scat_source
Li -0.0003 0.0001 1.1282 3.9546 0.7508 1.0524 0.6175 85.3905 0.4653 168.2610 0.0377 'International Tables Vol C 4.2.6.8 and 6.1.1.4'
C 0.0033 0.0016 2.3100 20.8439 1.0200 10.2075 1.5886 0.5687 0.8650 51.6512 0.2156 'International Tables Vol C 4.2.6.8 and 6.1.1.4'
H 0.0000 0.0000 0.4930 10.5109 0.3229 26.1257 0.1402 3.1424 0.0408 57.7998 0.0030 'International Tables Vol C 4.2.6.8 and 6.1.1.4'
N 0.0061 0.0033 12.2126 0.0057 3.1322 9.8933 2.0125 28.9975 1.1663 0.5826 -11.5290 'International Tables Vol C 4.2.6.8 and 6.1.1.4'
O 0.0106 0.0060 3.0485 13.2771 2.2868 5.7011 1.5463 0.3239 0.8670 32.9089 0.2508 'International Tables Vol C 4.2.6.8 and 6.1.1.4'
Si 0.0817 0.0704 6.2915 2.4386 3.0353 32.3337 1.9891 0.6785 1.5410 81.6937 1.1407 'International Tables Vol C 4.2.6.8 and 6.1.1.4'
Th -7.2400 8.8979 35.5645 0.5634 23.4219 3.4620 12.7473 17.8309 4.8070 99.1722 13.4314 'International Tables Vol C 4.2.6.8 and 6.1.1.4'

loop_
_geom_angle_atom_site_label_1
_geom_angle_site_symmetry_1
_geom_angle_atom_site_label_2
_geom_angle_atom_site_label_3
_geom_angle_site_symmetry_3
_geom_angle
_geom_angle_publ_flag
N10 3_555 Th1 N10 . 121.3(6) yes
N10 3_555 Th1 O1 . 61.0(3) yes
N10 . Th1 O1 . 61.0(3) yes
N10 3_555 Th1 O2 . 119.2(3) yes
N10 . Th1 O2 . 119.2(3) yes
O1 . Th1 O2 . 165.4(4) yes
N10 3_555 Th1 O3 . 93.7(3) yes
N10 . Th1 O3 . 93.7(3) yes
O1 . Th1 O3 . 106.2(4) yes
O2 . Th1 O3 . 88.4(4) yes
N10 3_555 Th1 O4 . 96.7(3) yes
N10 . Th1 O4 . 96.7(3) yes
O1 . Th1 O4 . 95.0(4) yes
O2 . Th1 O4 . 70.4(4) yes
O3 . Th1 O4 . 158.8(4) yes
N10 . Si1 O1 . 99.3(6) yes
N10 . Si1 C5 . 118.2(7) yes
O1 . Si1 C5 . 106.4(8) yes
N10 . Si1 C6 . 118.7(7) yes
O1 . Si1 C6 . 105.7(8) yes
C5 . Si1 C6 . 106.8(7) yes
Th1 . N10 Si1 . 104.0(6) yes
Th1 . N10 C1 . 126.2(10) yes
Si1 . N10 C1 . 129.8(12) yes
Th1 . O1 Si1 . 95.5(4) yes
Th1 . O1 Si1 3_555 95.5(4) yes
Si1 . O1 Si1 3_555 160.9(8) yes
Th1 . O2 C20 . 133.2(11) yes
Th1 . O2 Li1 . 99.8(10) yes
C20 . O2 Li1 . 127.1(14) yes
Th1 . O3 C30 . 174.1(9) yes
Th1 . O4 C40 . 132.7(12) yes
Th1 . O4 Li1 . 98.9(12) yes
C40 . O4 Li1 . 128.4(17) yes
N10 . C1 C2 . 113.7(18) yes
N10 . C1 C3 . 109.6(17) yes
C2 . C1 C3 . 106.6(17) yes
N10 . C1 C104 . 109.4(15) yes
C2 . C1 C104 . 113(2) yes
C3 . C1 C104 . 103.4(19) yes
C1 . C2 H23 . 110.6 no
C1 . C2 H22 . 110.0 no
H23 . C2 H22 . 108.8 no
C1 . C2 H21 . 107.4 no
H23 . C2 H21 . 109.9 no
H22 . C2 H21 . 110.1 no
C1 . C3 H33 . 110.4 no
C1 . C3 H32 . 108.5 no
H33 . C3 H32 . 110.0 no
C1 . C3 H31 . 107.3 no
H33 . C3 H31 . 110.4 no
H32 . C3 H31 . 110.1 no
O4 . C40 C41 3_555 112.9(13) yes
O4 . C40 C41 . 112.9(13) yes
C41 3_555 C40 C41 . 121(2) yes
O4 . C40 H401 . 102.9 no
C41 3_555 C40 H401 . 102.1 no
C41 . C40 H401 . 102.1 no
Si1 . C5 H51 . 109.5 no
Si1 . C5 H52 . 107.7 no
H51 . C5 H52 . 110.9 no
Si1 . C5 H53 . 108.4 no
H51 . C5 H53 . 109.9 no
H52 . C5 H53 . 110.4 no
Si1 . C6 H61 . 108.7 no
Si1 . C6 H62 . 108.9 no
H61 . C6 H62 . 110.0 no
Si1 . C6 H63 . 107.8 no
H61 . C6 H63 . 110.8 no
H62 . C6 H63 . 110.6 no
C22 3_555 C20 O2 . 102.7(17) yes
C22 3_555 C20 C21 3_555 112.7(19) yes
O2 . C20 C21 3_555 113.1(15) yes
C22 3_555 C20 H201 3_555 110.4 no
O2 . C20 H201 3_555 107.3 no
C21 3_555 C20 H201 3_555 110.2 no
C22 3_555 C20 C21 . 73.6(16) yes
O2 . C20 C21 . 113.1(15) yes
C21 3_555 C20 C21 . 130(3) yes
H201 3_555 C20 C21 . 37.0 no
C22 3_555 C20 C22 . 43.2(9) yes
O2 . C20 C22 . 102.7(17) yes
C21 3_555 C20 C22 . 73.6(16) yes
H201 3_555 C20 C22 . 144.5 no
C21 . C20 C22 . 112.7(19) yes
C22 3_555 C20 H201 . 144.5 no
O2 . C20 H201 . 107.3 no
C21 3_555 C20 H201 . 37.0 no
H201 3_555 C20 H201 . 78.3 no
C21 . C20 H201 . 110.2 no
C22 . C20 H201 . 110.4 no
C20 . C21 H211 . 109.4 no
C20 . C21 H212 . 112.4 no
H211 . C21 H212 . 109.5 no
C20 . C21 H213 . 106.6 no
H211 . C21 H213 . 109.5 no
H212 . C21 H213 . 109.5 no
C20 . C22 H221 . 108.4 no
C20 . C22 H222 . 110.9 no
H221 . C22 H222 . 109.0 no
C20 . C22 H223 . 107.4 no
H221 . C22 H223 . 109.5 no
H222 . C22 H223 . 111.6 no
C32 3_555 C30 H301 3_555 104.0 no
C32 3_555 C30 O3 . 116.9(15) yes
H301 3_555 C30 O3 . 102.1 no
C32 3_555 C30 C31 . 114(2) yes
H301 3_555 C30 C31 . 101.1 no
O3 . C30 C31 . 115.7(15) yes
C32 3_555 C30 C32 . 72(4) yes
H301 3_555 C30 C32 . 31.7 no
O3 . C30 C32 . 116.9(15) yes
C31 . C30 C32 . 114(2) yes
C32 3_555 C30 H301 . 31.7 no
H301 3_555 C30 H301 . 135.7 no
O3 . C30 H301 . 102.1 no
C31 . C30 H301 . 101.1 no
C32 . C30 H301 . 104.0 no
C30 . C31 H312 3_555 108.4 no
C30 . C31 H313 3_555 108.4 no
H312 3_555 C31 H313 3_555 109.5 no
C30 . C31 H311 . 111.5 no
H312 3_555 C31 H311 . 109.5 no
H313 3_555 C31 H311 . 109.5 no
C30 . C31 H312 . 108.4 no
H312 3_555 C31 H312 . 109.5 no
H311 . C31 H312 . 109.5 no
C30 . C31 H313 . 108.4 no
H313 3_555 C31 H313 . 109.5 no
H311 . C31 H313 . 109.5 no
H312 . C31 H313 . 109.5 no
C30 . C32 H321 . 110.6 no
C30 . C32 H322 . 106.6 no
H321 . C32 H322 . 109.5 no
C30 . C32 H323 . 111.2 no
H321 . C32 H323 . 109.5 no
H322 . C32 H323 . 109.5 no
C1 . C104 H1041 . 111.5 no
C1 . C104 H1042 . 109.7 no
H1041 . C104 H1042 . 109.5 no
C1 . C104 H1043 . 107.3 no
H1041 . C104 H1043 . 109.5 no
H1042 . C104 H1043 . 109.5 no
C40 . C41 H414 . 125.6 no
C40 . C41 H412 . 114.2 no
H414 . C41 H412 . 100.6 no
C40 . C41 H416 . 114.0 no
H414 . C41 H416 . 100.7 no
H412 . C41 H416 . 97.4 no
O2 . Li1 O100 . 128.9(14) yes
O2 . Li1 O4 . 91.0(13) yes
O100 . Li1 O4 . 123.6(16) yes
C100 . O100 C102 . 117.5(12) yes
C100 . O100 Li1 . 99.4(5) yes
C102 . O100 Li1 . 143.0(13) yes
C101 3_555 C100 O100 . 0.8(3) yes
C101 3_555 C100 O100 3_555 96.3(3) yes
O100 . C100 O100 3_555 95.419(11) yes
C101 3_555 C100 C101 . 97.1(5) yes
O100 . C100 C101 . 96.3(3) yes
O100 3_555 C100 C101 . 0.8(3) yes
C101 3_555 C100 H1001 . 112.0 no
O100 . C100 H1001 . 112.4 no
O100 3_555 C100 H1001 . 112.4 no
C101 . C100 H1001 . 112.0 no
C101 3_555 C100 H1002 . 112.9 no
O100 . C100 H1002 . 113.3 no
O100 3_555 C100 H1002 . 113.3 no
C101 . C100 H1002 . 112.9 no
H1001 . C100 H1002 . 109.5 no
C100 . C101 H1011 . 109.4(3) no
C100 . C101 H1012 . 109.9(10) no
H1011 . C101 H1012 . 109.476(4) no
C100 . C101 H1013 . 109.1(11) no
H1011 . C101 H1013 . 109.476(4) no
H1012 . C101 H1013 . 109.476(3) no
O100 . C102 C103 . 95.419(10) yes
O100 . C102 H1021 . 116.7 no
C103 . C102 H1021 . 118.0 no
O100 . C102 H1022 . 108.9 no
C103 . C102 H1022 . 107.2 no
H1021 . C102 H1022 . 109.5 no
C102 . C103 H1032 . 106.2 no
C102 . C103 H1031 . 105.1 no
H1032 . C103 H1031 . 110.7 no
C102 . C103 H1033 . 114.0 no
H1032 . C103 H1033 . 110.4 no
H1031 . C103 H1033 . 110.2 no
C22 . H222 C22 3_555 71.5 no

loop_
_geom_bond_atom_site_label_1
_geom_bond_atom_site_label_2
_geom_bond_site_symmetry_2
_geom_bond_distance
_geom_bond_publ_flag
Th1 N10 3_555 2.382(12) yes
Th1 N10 . 2.382(12) yes
Th1 O1 . 2.652(11) yes
Th1 O2 . 2.298(9) yes
Th1 O3 . 2.153(10) yes
Th1 O4 . 2.285(11) yes
Si1 N10 . 1.715(12) yes
Si1 O1 . 1.651(6) yes
Si1 C5 . 1.851(12) yes
Si1 C6 . 1.868(13) yes
N10 C1 . 1.44(2) yes
O2 C20 . 1.49(2) yes
O2 Li1 . 1.83(4) yes
O3 C30 . 1.33(2) yes
O4 C40 . 1.42(2) yes
O4 Li1 . 1.87(3) yes
C1 C2 . 1.43(3) yes
C1 C3 . 1.55(2) yes
C1 C104 . 1.46(3) yes
C2 H23 . 0.964 no
C2 H22 . 0.962 no
C2 H21 . 0.962 no
C3 H33 . 0.960 no
C3 H32 . 0.969 no
C3 H31 . 0.965 no
C40 C41 3_555 1.407(18) yes
C40 C41 . 1.407(18) yes
C40 H401 . 0.950 no
C5 H51 . 0.958 no
C5 H52 . 0.964 no
C5 H53 . 0.971 no
C6 H61 . 0.967 no
C6 H62 . 0.964 no
C6 H63 . 0.960 no
C20 C22 3_555 1.55(3) yes
C20 C21 3_555 1.48(3) yes
C20 H201 3_555 0.950 no
C20 C21 . 1.48(3) yes
C20 C22 . 1.55(3) yes
C20 H201 . 0.950 no
C21 H211 . 0.950 no
C21 H212 . 0.950 no
C21 H213 . 0.950 no
C22 H221 . 0.950 no
C22 H222 . 0.976 no
C22 H223 . 0.950 no
C30 C32 3_555 1.4342(10) yes
C30 H301 3_555 0.950 no
C30 C31 . 1.4342(10) yes
C30 C32 . 1.4342(10) yes
C30 H301 . 0.950 no
C31 H312 3_555 0.950 no
C31 H313 3_555 0.950 no
C31 H311 . 0.950 no
C31 H312 . 0.950 no
C31 H313 . 0.950 no
C32 H321 . 0.950 no
C32 H322 . 0.950 no
C32 H323 . 0.950 no
C104 H1041 . 0.950 no
C104 H1042 . 0.950 no
C104 H1043 . 0.950 no
C41 H414 . 0.981 no
C41 H412 . 0.980 no
C41 H416 . 0.978 no
Li1 O100 . 2.09(3) yes
O100 C100 . 1.517(7) yes
O100 C102 . 1.462(10) yes
C100 C101 3_555 1.5426(8) yes
C100 C101 . 1.5426(8) yes
C100 H1001 . 0.950 no
C100 H1002 . 0.950 no
C101 H1011 . 0.95000(5) no
C101 H1012 . 0.95001(6) no
C101 H1013 . 0.950 no
C102 C103 . 1.533(5) yes
C102 H1021 . 0.950 no
C102 H1022 . 0.950 no
C103 H1032 . 0.960 no
C103 H1031 . 0.961 no
C103 H1033 . 0.959 no
